data_4133454
loop_
_publ_author_name
'Li, Errui'
'Jie, Kecheng'
'Zhou, Yujuan'
'Zhao, Run'
'Huang, Feihe'

_publ_section_title
;
 Post-Synthetic Modification of Nonporous Adaptive Crystals of
 Pillar[4]arene[1]quinone by Capturing Vaporized Amines.
;
_journal_issue 44
_journal_name_full 'Journal of the American Chemical Society'
_journal_page_first 15070
_journal_page_last 15079
_journal_paper_doi 10.1021/jacs.8b10192
_journal_volume 140
_journal_year 2018
_chemical_formula_moiety 'C59 H80 N4 O10, C4 H12 N2, H2 O'
_chemical_formula_sum 'C63 H94 N6 O11'
_chemical_formula_weight 1111.44
_space_group_crystal_system triclinic
_space_group_IT_number 2
_space_group_name_Hall '-P 1'
_space_group_name_H-M_alt 'P -1'
_atom_sites_solution_hydrogens mixed
_atom_sites_solution_primary dual
_audit_creation_date 2017-11-24
_audit_creation_method
;
Olex2 1.2-beta
(compiled 2016.09.09 svn.r3337 for OlexSys, GUI svn.r5227)
;
_cell_angle_alpha 96.5170(10)
_cell_angle_beta 100.6070(10)
_cell_angle_gamma 113.1240(10)
_cell_formula_units_Z 2
_cell_length_a 12.2367(3)
_cell_length_b 12.6872(3)
_cell_length_c 22.0591(5)
_cell_measurement_reflns_used 9286
_cell_measurement_temperature 173.15
_cell_measurement_theta_max 66.59
_cell_measurement_theta_min 3.87
_cell_volume 3029.61(13)
_computing_cell_refinement 'SAINT V8.38A (?, 2016)'
_computing_data_reduction 'SAINT V8.38A (?, 2016)'
_computing_molecular_graphics 'Olex2 (Dolomanov et al., 2009)'
_computing_publication_material 'Olex2 (Dolomanov et al., 2009)'
_computing_structure_refinement 'ShelXL (Sheldrick, 2015)'
_computing_structure_solution 'ShelXT (Sheldrick, 2015)'
_diffrn_ambient_temperature 173.15
_diffrn_measured_fraction_theta_full 0.995
_diffrn_measured_fraction_theta_max 0.995
_diffrn_measurement_device_type 'Bruker APEX-II CCD'
_diffrn_measurement_method '\f and \w scans'
_diffrn_radiation_type CuK\a
_diffrn_radiation_wavelength 1.54178
_diffrn_reflns_av_R_equivalents 0.0353
_diffrn_reflns_av_unetI/netI 0.0210
_diffrn_reflns_Laue_measured_fraction_full 0.995
_diffrn_reflns_Laue_measured_fraction_max 0.995
_diffrn_reflns_limit_h_max 14
_diffrn_reflns_limit_h_min -14
_diffrn_reflns_limit_k_max 15
_diffrn_reflns_limit_k_min -15
_diffrn_reflns_limit_l_max 26
_diffrn_reflns_limit_l_min -26
_diffrn_reflns_number 65841
_diffrn_reflns_point_group_measured_fraction_full 0.995
_diffrn_reflns_point_group_measured_fraction_max 0.995
_diffrn_reflns_theta_full 66.664
_diffrn_reflns_theta_max 66.664
_diffrn_reflns_theta_min 3.871
_diffrn_standards_number 0
_exptl_absorpt_coefficient_mu 0.667
_exptl_absorpt_correction_T_max 0.3182
_exptl_absorpt_correction_T_min 0.2337
_exptl_absorpt_correction_type multi-scan
_exptl_absorpt_process_details
;
SADABS-2016/2 (Bruker,2016/2) was used for absorption correction.
wR2(int) was 0.0631 before and 0.0515 after correction.
The Ratio of minimum to maximum transmission is 0.7344.
The \l/2 correction factor is Not present.
;
_exptl_crystal_colour colourless
_exptl_crystal_colour_primary colourless
_exptl_crystal_density_diffrn 1.218
_exptl_crystal_description block
_exptl_crystal_F_000 1204
_refine_diff_density_max 0.794
_refine_diff_density_min -0.606
_refine_diff_density_rms 0.054
_refine_ls_extinction_method none
_refine_ls_goodness_of_fit_ref 1.028
_refine_ls_hydrogen_treatment constr
_refine_ls_matrix_type full
_refine_ls_number_parameters 786
_refine_ls_number_reflns 10660
_refine_ls_number_restraints 119
_refine_ls_restrained_S_all 1.068
_refine_ls_R_factor_all 0.0778
_refine_ls_R_factor_gt 0.0650
_refine_ls_shift/su_max 0.000
_refine_ls_shift/su_mean 0.000
_refine_ls_structure_factor_coef Fsqd
_refine_ls_weighting_details 'w=1/[\s^2^(Fo^2^)+(0.0990P)^2^+2.6280P] where P=(Fo^2^+2Fc^2^)/3'
_refine_ls_weighting_scheme calc
_refine_ls_wR_factor_gt 0.1805
_refine_ls_wR_factor_ref 0.1913
_reflns_Friedel_coverage 0.000
_reflns_number_gt 8736
_reflns_number_total 10660
_reflns_threshold_expression 'I > 2\s(I)'
_cod_data_source_file ja8b10192_si_004.cif
_cod_data_source_block 171116zd_lr1_0m
_cod_database_code 4133454
_shelx_space_group_comment
;
The symmetry employed for this shelxl refinement is uniquely defined
by the following loop, which should always be used as a source of
symmetry information in preference to the above space-group names.
They are only intended as comments.
;
_olex2_refinement_description
;
1. Fixed Uiso
 At 1.2 times of:
  All C(H) groups, All C(H,H) groups, All C(H,H,H,H) groups, All N(H) groups,
  All N(H,H) groups
 At 1.5 times of:
  All C(H,H,H) groups, All O(H,H) groups
2. Restrained distances
 C64A-C65A = C64-C65
 1.5 with sigma of 0.02
 H11B-H17C
 2.2 with sigma of 0.01
 C65-N14A = N14A-C65A
 1.4 with sigma of 0.02
3. Uiso/Uaniso restraints and constraints
Uanis(C64A) \\sim Ueq, Uanis(N13) \\sim Ueq, Uanis(C62) \\sim Ueq, Uanis(C63)
\\sim Ueq, Uanis(C63A) \\sim Ueq, Uanis(C64) \\sim Ueq, Uanis(C65A) \\sim Ueq:
with sigma of 0.01 and sigma for terminal atoms of 0.02
Uanis(N13) \\sim Ueq, Uanis(C62) \\sim Ueq, Uanis(C63) \\sim Ueq, Uanis(C63A)
\\sim Ueq, Uanis(C64) \\sim Ueq, Uanis(C64A) \\sim Ueq, Uanis(C65A) \\sim Ueq,
Uanis(N14A) \\sim Ueq: with sigma of 0.01 and sigma for terminal atoms of 0.02
4. Rigid body (RIGU) restrains
 C5, C6, N18, C6A
 with sigma for 1-2 distances of 0.004 and sigma for 1-3 distances of 0.004
 N13, C62, C63, C64, C65
 with sigma for 1-2 distances of 0.004 and sigma for 1-3 distances of 0.004
 N13, C62, C63, C64, C65, C65A, C64A, C63A, N14A
 with sigma for 1-2 distances of 0.004 and sigma for 1-3 distances of 0.004
5. Others
 Sof(H13C)=Sof(H13D)=Sof(C14A)=Sof(H14C)=Sof(H14D)=Sof(N17A)=Sof(H17E)=
 Sof(H17F)=1-FVAR(1)
 Sof(H13A)=Sof(H13B)=Sof(C14)=Sof(H14A)=Sof(H14B)=Sof(N17)=Sof(H17A)=Sof(H17B)=
 FVAR(1)
 Sof(H5BC)=Sof(H5BD)=Sof(C6A)=Sof(H6AA)=Sof(H6AB)=1-FVAR(2)
 Sof(H5AA)=Sof(H5AB)=Sof(C6)=Sof(H6A)=Sof(H6B)=FVAR(2)
 Sof(H62C)=Sof(H62D)=Sof(C65A)=Sof(H65C)=Sof(H65D)=Sof(C64A)=Sof(H64C)=
 Sof(H64D)=Sof(C63A)=Sof(H63C)=Sof(H63D)=1-FVAR(3)
 Sof(H62A)=Sof(H62B)=Sof(C63)=Sof(H63A)=Sof(H63B)=Sof(C64)=Sof(H64A)=Sof(H64B)=
 Sof(C65)=Sof(H65A)=Sof(H65B)=FVAR(3)
6.a Riding coordinates:
 N18(H18A,H18B), N13(H13E,H13F), O15(H15A,H15B), N14A(H14E,H14F)
6.b Secondary CH2 refined with riding coordinates:
 C3(H3A,H3B), C4(H4A,H4B), C5(H5AA,H5AB), C5(H5BC,H5BD), C6(H6A,H6B), C11(H11A,
 H11B), C12(H12A,H12B), C13(H13A,H13B), C13(H13C,H13D), C14(H14A,H14B),
 C17(H17C,H17D), C20(H20A,H20B), C25(H25A,H25B), C28(H28A,H28B), C31(H31A,H31B),
  C36(H36A,H36B), C39(H39A,H39B), C42(H42A,H42B), C47(H47A,H47B), C50(H50A,
 H50B), C53(H53A,H53B), C58(H58A,H58B), C61(H61A,H61B), C62(H62A,H62B),
 C62(H62C,H62D), C63(H63A,H63B), C64(H64A,H64B), C65(H65A,H65B), C14A(H14C,
 H14D), C6A(H6AA,H6AB), C65A(H65C,H65D), C64A(H64C,H64D), C63A(H63C,H63D)
6.c Aromatic/amide H refined with riding coordinates:
 N16(H16), N15(H15), C22(H22), C27(H27), C33(H33), C38(H38), C44(H44),
 C49(H49), C55(H55), C60(H60)
6.d X=CH2 refined with riding coordinates:
 N17(H17A,H17B), N17A(H17E,H17F)
6.e Idealised Me refined as rotating group:
 C21(H21A,H21B,H21C), C26(H26A,H26B,H26C), C32(H32A,H32B,H32C), C37(H37A,H37B,
 H37C), C43(H43A,H43B,H43C), C48(H48A,H48B,H48C), C54(H54A,H54B,H54C), C59(H59A,
 H59B,H59C)
;
_shelx_shelxl_version_number 2016/6
_olex2_submission_special_instructions 'No special instructions were received'

loop_
_space_group_symop_operation_xyz
'x, y, z'
'-x, -y, -z'

loop_
_atom_site_label
_atom_site_type_symbol
_atom_site_fract_x
_atom_site_fract_y
_atom_site_fract_z
_atom_site_U_iso_or_equiv
_atom_site_adp_type
_atom_site_occupancy
_atom_site_site_symmetry_order
_atom_site_calc_flag
_atom_site_refinement_flags_posn
_atom_site_refinement_flags_adp
_atom_site_refinement_flags_occupancy
_atom_site_disorder_assembly
_atom_site_disorder_group
O1 O 0.42695(16) 0.21477(17) 0.42005(10) 0.0496(5) Uani 1 1 d . . . . .
N16 N 0.46416(18) 0.4388(2) 0.40923(10) 0.0394(5) Uani 1 1 d . . . . .
H16 H 0.483895 0.513214 0.408781 0.047 Uiso 1 1 calc R . . . .
O3 O 0.88648(16) 0.52996(17) 0.46429(10) 0.0526(5) Uani 1 1 d . . . . .
N15 N 0.85500(19) 0.3167(2) 0.46017(10) 0.0441(5) Uani 1 1 d . . . . .
H15 H 0.921435 0.379784 0.461732 0.053 Uiso 1 1 calc R . . . .
O5 O 0.72044(15) 0.04751(16) 0.33590(8) 0.0414(4) Uani 1 1 d . . . . .
O6 O 0.24770(15) -0.03208(18) 0.21583(8) 0.0465(5) Uani 1 1 d . . . . .
O7 O 0.60368(15) 0.01249(15) 0.10504(8) 0.0367(4) Uani 1 1 d . . . . .
O8 O 0.25987(16) 0.18494(16) 0.03181(9) 0.0428(4) Uani 1 1 d . . . . .
O9 O 0.73272(16) 0.41180(16) 0.04327(8) 0.0422(4) Uani 1 1 d . . . . .
O10 O 0.44573(14) 0.59715(14) 0.14117(8) 0.0364(4) Uani 1 1 d . . . . .
O11 O 0.88541(15) 0.67978(16) 0.25327(8) 0.0398(4) Uani 1 1 d . . . . .
O12 O 0.52903(16) 0.68442(16) 0.37494(8) 0.0411(4) Uani 1 1 d . . . . .
C1 C 0.5335(2) 0.2831(2) 0.42270(11) 0.0362(5) Uani 1 1 d . . . . .
C2 C 0.5597(2) 0.4107(2) 0.42310(10) 0.0349(5) Uani 1 1 d . . . . .
C3 C 0.3318(2) 0.3640(3) 0.39472(13) 0.0431(6) Uani 1 1 d . . . . .
H3A H 0.311429 0.331412 0.431977 0.052 Uiso 1 1 calc R . . . .
H3B H 0.310132 0.297713 0.359578 0.052 Uiso 1 1 calc R . . . .
C4 C 0.2575(3) 0.4305(3) 0.37689(17) 0.0609(8) Uani 1 1 d . . . . .
H4A H 0.273119 0.458701 0.337916 0.073 Uiso 1 1 calc R . . . .
H4B H 0.282026 0.499529 0.410863 0.073 Uiso 1 1 calc R . . . .
C5 C 0.1214(3) 0.3519(4) 0.3663(2) 0.0862(13) Uani 1 1 d . U . . .
H5AA H 0.104688 0.275462 0.340612 0.103 Uiso 0.727(9) 1 calc R . P A 1
H5AB H 0.106310 0.337758 0.407809 0.103 Uiso 0.727(9) 1 calc R . P A 1
H5BC H 0.110282 0.287880 0.389681 0.103 Uiso 0.273(9) 1 calc R . P A 2
H5BD H 0.078717 0.397758 0.381337 0.103 Uiso 0.273(9) 1 calc R . P A 2
C6 C 0.0316(4) 0.3900(5) 0.3364(2) 0.0686(16) Uani 0.727(9) 1 d . U P A 1
H6A H 0.048023 0.468100 0.359901 0.082 Uiso 0.727(9) 1 calc R . P A 1
H6B H -0.051554 0.334474 0.337306 0.082 Uiso 0.727(9) 1 calc R . P A 1
N18 N 0.0367(4) 0.3961(4) 0.27032(18) 0.1013(12) Uani 1 1 d . U . . .
H18A H 0.083807 0.452485 0.257413 0.122 Uiso 1 1 d R . . A .
H18B H -0.026713 0.375465 0.240333 0.122 Uiso 1 1 d R . . . .
C8 C 0.6794(2) 0.4943(2) 0.43720(10) 0.0360(5) Uani 1 1 d . . . . .
C9 C 0.7767(2) 0.4586(2) 0.44975(11) 0.0392(6) Uani 1 1 d . . . . .
C10 C 0.7497(2) 0.3285(2) 0.44430(11) 0.0362(5) Uani 1 1 d . . . . .
C11 C 0.8777(2) 0.2172(2) 0.47523(12) 0.0432(6) Uani 1 1 d . . . . .
H11A H 0.965560 0.235804 0.479119 0.052 Uiso 1 1 calc R . . . .
H11B H 0.828927 0.148753 0.440128 0.052 Uiso 1 1 calc DR . . . .
C12 C 0.8450(3) 0.1850(3) 0.53633(12) 0.0510(7) Uani 1 1 d . . . . .
H12A H 0.883120 0.256835 0.569799 0.061 Uiso 1 1 calc R . . . .
H12B H 0.754925 0.154387 0.529924 0.061 Uiso 1 1 calc R . . . .
C13 C 0.8865(3) 0.0939(3) 0.55880(15) 0.0572(8) Uani 1 1 d . . . . .
H13A H 0.977354 0.129920 0.571231 0.069 Uiso 0.806(8) 1 calc R . P B 1
H13B H 0.857928 0.075914 0.597150 0.069 Uiso 0.806(8) 1 calc R . P B 1
H13C H 0.966414 0.104166 0.550362 0.069 Uiso 0.194(8) 1 calc R . P B 2
H13D H 0.890988 0.094625 0.604125 0.069 Uiso 0.194(8) 1 calc R . P B 2
C14 C 0.8434(4) -0.0215(4) 0.51227(17) 0.0419(10) Uani 0.806(8) 1 d . . P B 1
H14A H 0.882719 -0.006906 0.476795 0.050 Uiso 0.806(8) 1 calc R . P B 1
H14B H 0.869312 -0.075580 0.533548 0.050 Uiso 0.806(8) 1 calc R . P B 1
N17 N 0.7117(3) -0.0758(3) 0.48805(15) 0.0509(10) Uani 0.806(8) 1 d . . P B 1
H17A H 0.667182 -0.041738 0.500587 0.061 Uiso 0.806(8) 1 calc R . P B 1
H17B H 0.676032 -0.143018 0.460747 0.061 Uiso 0.806(8) 1 calc R . P B 1
C16 C 0.6300(2) 0.2443(2) 0.42542(10) 0.0342(5) Uani 1 1 d . . . . .
C17 C 0.5841(2) 0.1110(2) 0.41182(11) 0.0344(5) Uani 1 1 d . . . . .
H17C H 0.652479 0.090921 0.428822 0.041 Uiso 1 1 calc DR . . . .
H17D H 0.518769 0.076748 0.433803 0.041 Uiso 1 1 calc R . . . .
C18 C 0.5337(2) 0.0572(2) 0.34153(10) 0.0320(5) Uani 1 1 d . . . . .
C19 C 0.6036(2) 0.0289(2) 0.30482(11) 0.0325(5) Uani 1 1 d . . . . .
C20 C 0.7952(2) 0.0197(2) 0.30004(12) 0.0408(6) Uani 1 1 d . . . . .
H20A H 0.827500 0.080858 0.275645 0.049 Uiso 1 1 calc R . . . .
H20B H 0.746096 -0.056258 0.270131 0.049 Uiso 1 1 calc R . . . .
C21 C 0.8996(3) 0.0130(3) 0.34523(13) 0.0532(7) Uani 1 1 d . . . . .
H21A H 0.950838 -0.008159 0.321528 0.080 Uiso 1 1 calc GR . . . .
H21B H 0.866660 -0.046382 0.369840 0.080 Uiso 1 1 calc GR . . . .
H21C H 0.949182 0.089340 0.373720 0.080 Uiso 1 1 calc GR . . . .
C22 C 0.5541(2) -0.0191(2) 0.24039(11) 0.0330(5) Uani 1 1 d . . . . .
H22 H 0.603166 -0.038069 0.216288 0.040 Uiso 1 1 calc R . . . .
C23 C 0.4352(2) -0.03970(19) 0.21077(11) 0.0317(5) Uani 1 1 d . . . . .
C24 C 0.3650(2) -0.0124(2) 0.24746(11) 0.0352(5) Uani 1 1 d . . . . .
C25 C 0.1758(2) 0.0036(3) 0.24967(13) 0.0509(7) Uani 1 1 d . . . . .
H25A H 0.219750 0.088041 0.269123 0.061 Uiso 1 1 calc R . . . .
H25B H 0.158410 -0.041052 0.283444 0.061 Uiso 1 1 calc R . . . .
C26 C 0.0578(3) -0.0206(4) 0.20284(15) 0.0672(10) Uani 1 1 d . . . . .
H26A H 0.076485 0.022249 0.169037 0.101 Uiso 1 1 calc GR . . . .
H26B H 0.006280 0.005080 0.224149 0.101 Uiso 1 1 calc GR . . . .
H26C H 0.014081 -0.104736 0.184896 0.101 Uiso 1 1 calc GR . . . .
C27 C 0.4132(2) 0.0335(2) 0.31191(11) 0.0369(5) Uani 1 1 d . . . . .
H27 H 0.362754 0.048988 0.336277 0.044 Uiso 1 1 calc R . . . .
C28 C 0.3848(2) -0.0888(2) 0.14036(11) 0.0338(5) Uani 1 1 d . . . . .
H28A H 0.423394 -0.140035 0.127145 0.041 Uiso 1 1 calc R . . . .
H28B H 0.295312 -0.137447 0.131400 0.041 Uiso 1 1 calc R . . . .
C29 C 0.4077(2) 0.0063(2) 0.10200(10) 0.0314(5) Uani 1 1 d . . . . .
C30 C 0.5193(2) 0.0562(2) 0.08553(10) 0.0312(5) Uani 1 1 d . . . . .
C31 C 0.7212(2) 0.0667(2) 0.09150(12) 0.0378(5) Uani 1 1 d . . . . .
H31A H 0.762337 0.150666 0.112245 0.045 Uiso 1 1 calc R . . . .
H31B H 0.711237 0.060651 0.045494 0.045 Uiso 1 1 calc R . . . .
C32 C 0.7962(3) 0.0042(3) 0.11608(13) 0.0467(6) Uani 1 1 d . . . . .
H32A H 0.757794 -0.077369 0.093011 0.070 Uiso 1 1 calc GR . . . .
H32B H 0.800649 0.006093 0.161029 0.070 Uiso 1 1 calc GR . . . .
H32C H 0.879239 0.042921 0.110238 0.070 Uiso 1 1 calc GR . . . .
C33 C 0.5401(2) 0.1442(2) 0.05119(10) 0.0317(5) Uani 1 1 d . . . . .
H33 H 0.615824 0.176344 0.039698 0.038 Uiso 1 1 calc R . . . .
C34 C 0.4527(2) 0.1862(2) 0.03326(10) 0.0319(5) Uani 1 1 d . . . . .
C35 C 0.3415(2) 0.1374(2) 0.04992(10) 0.0328(5) Uani 1 1 d . . . . .
C36 C 0.1390(3) 0.1305(3) 0.0370(2) 0.0677(10) Uani 1 1 d . . . . .
H36A H 0.137244 0.134222 0.081891 0.081 Uiso 1 1 calc R . . . .
H36B H 0.100752 0.047181 0.015216 0.081 Uiso 1 1 calc R . . . .
C37 C 0.0705(3) 0.1953(3) 0.0068(2) 0.0824(13) Uani 1 1 d . . . . .
H37A H 0.076720 0.194620 -0.036933 0.124 Uiso 1 1 calc GR . . . .
H37B H 0.106342 0.276463 0.030213 0.124 Uiso 1 1 calc GR . . . .
H37C H -0.016080 0.156979 0.007368 0.124 Uiso 1 1 calc GR . . . .
C38 C 0.3194(2) 0.0473(2) 0.08347(10) 0.0331(5) Uani 1 1 d . . . . .
H38 H 0.242657 0.013399 0.093807 0.040 Uiso 1 1 calc R . . . .
C39 C 0.4799(2) 0.2864(2) -0.00135(10) 0.0339(5) Uani 1 1 d . . . . .
H39A H 0.402845 0.278788 -0.029316 0.041 Uiso 1 1 calc R . . . .
H39B H 0.536227 0.283562 -0.027825 0.041 Uiso 1 1 calc R . . . .
C40 C 0.5382(2) 0.4024(2) 0.04535(10) 0.0303(5) Uani 1 1 d . . . . .
C41 C 0.6649(2) 0.4629(2) 0.06771(10) 0.0322(5) Uani 1 1 d . . . . .
C42 C 0.8620(2) 0.4644(3) 0.06624(14) 0.0495(7) Uani 1 1 d . . . . .
H42A H 0.885033 0.475130 0.112696 0.059 Uiso 1 1 calc R . . . .
H42B H 0.897534 0.541988 0.054881 0.059 Uiso 1 1 calc R . . . .
C43 C 0.9087(3) 0.3831(3) 0.03609(18) 0.0622(8) Uani 1 1 d . . . . .
H43A H 0.882482 0.370893 -0.009872 0.093 Uiso 1 1 calc GR . . . .
H43B H 0.875387 0.307814 0.049059 0.093 Uiso 1 1 calc GR . . . .
H43C H 0.998538 0.417963 0.049517 0.093 Uiso 1 1 calc GR . . . .
C44 C 0.7160(2) 0.5675(2) 0.11190(10) 0.0319(5) Uani 1 1 d . . . . .
H44 H 0.802722 0.609382 0.125587 0.038 Uiso 1 1 calc R . . . .
C45 C 0.6420(2) 0.61207(19) 0.13648(10) 0.0295(5) Uani 1 1 d . . . . .
C46 C 0.5149(2) 0.5503(2) 0.11454(10) 0.0303(5) Uani 1 1 d . . . . .
C47 C 0.3156(2) 0.5383(2) 0.11890(13) 0.0420(6) Uani 1 1 d . . . . .
H47A H 0.287214 0.454083 0.119943 0.050 Uiso 1 1 calc R . . . .
H47B H 0.289686 0.545660 0.074941 0.050 Uiso 1 1 calc R . . . .
C48 C 0.2614(3) 0.5943(3) 0.16136(16) 0.0537(7) Uani 1 1 d . . . . .
H48A H 0.171808 0.558503 0.145764 0.081 Uiso 1 1 calc GR . . . .
H48B H 0.293468 0.678404 0.161715 0.081 Uiso 1 1 calc GR . . . .
H48C H 0.283559 0.582464 0.204233 0.081 Uiso 1 1 calc GR . . . .
C49 C 0.4644(2) 0.4482(2) 0.06885(10) 0.0307(5) Uani 1 1 d . . . . .
H49 H 0.377730 0.408840 0.053253 0.037 Uiso 1 1 calc R . . . .
C50 C 0.6979(2) 0.7244(2) 0.18618(11) 0.0317(5) Uani 1 1 d . . . . .
H50A H 0.782136 0.772285 0.183006 0.038 Uiso 1 1 calc R . . . .
H50B H 0.648951 0.769810 0.177767 0.038 Uiso 1 1 calc R . . . .
C51 C 0.7030(2) 0.70215(19) 0.25254(11) 0.0305(5) Uani 1 1 d . . . . .
C52 C 0.7984(2) 0.6787(2) 0.28517(11) 0.0330(5) Uani 1 1 d . . . . .
C53 C 0.9921(2) 0.6719(3) 0.28730(13) 0.0449(6) Uani 1 1 d . . . . .
H53A H 0.968755 0.597282 0.302272 0.054 Uiso 1 1 calc R . . . .
H53B H 1.035599 0.737411 0.324341 0.054 Uiso 1 1 calc R . . . .
C54 C 1.0743(3) 0.6776(3) 0.24303(15) 0.0552(8) Uani 1 1 d . . . . .
H54A H 1.032794 0.609079 0.208246 0.083 Uiso 1 1 calc GR . . . .
H54B H 1.151224 0.678230 0.266005 0.083 Uiso 1 1 calc GR . . . .
H54C H 1.092060 0.749096 0.226170 0.083 Uiso 1 1 calc GR . . . .
C55 C 0.7999(2) 0.6554(2) 0.34511(11) 0.0348(5) Uani 1 1 d . . . . .
H55 H 0.864585 0.639099 0.366315 0.042 Uiso 1 1 calc R . . . .
C56 C 0.7092(2) 0.6554(2) 0.37515(11) 0.0338(5) Uani 1 1 d . . . . .
C57 C 0.6168(2) 0.6821(2) 0.34364(11) 0.0336(5) Uani 1 1 d . . . . .
C58 C 0.4581(3) 0.7460(3) 0.35291(15) 0.0543(7) Uani 1 1 d . . . . .
H58A H 0.395097 0.698089 0.313675 0.065 Uiso 1 1 calc R . . . .
H58B H 0.512298 0.820512 0.343445 0.065 Uiso 1 1 calc R . . . .
C59 C 0.3973(3) 0.7708(3) 0.40234(16) 0.0593(8) Uani 1 1 d . . . . .
H59A H 0.353012 0.816868 0.388206 0.089 Uiso 1 1 calc GR . . . .
H59B H 0.459662 0.814945 0.441706 0.089 Uiso 1 1 calc GR . . . .
H59C H 0.339371 0.696725 0.409419 0.089 Uiso 1 1 calc GR . . . .
C60 C 0.6140(2) 0.7043(2) 0.28279(11) 0.0324(5) Uani 1 1 d . . . . .
H60 H 0.549638 0.721130 0.261742 0.039 Uiso 1 1 calc R . . . .
C61 C 0.7118(2) 0.6232(2) 0.43963(11) 0.0381(6) Uani 1 1 d . . . . .
H61A H 0.794895 0.669955 0.467714 0.046 Uiso 1 1 calc R . . . .
H61B H 0.653223 0.643970 0.458051 0.046 Uiso 1 1 calc R . . . .
N13 N 0.7729(4) 0.3774(3) 0.20596(18) 0.0931(10) Uani 1 1 d . U . . .
H13E H 0.818311 0.453952 0.218143 0.112 Uiso 1 1 d R . . . .
H13F H 0.790351 0.334622 0.178463 0.112 Uiso 1 1 d R . . . .
C62 C 0.7187(4) 0.3220(4) 0.2519(2) 0.0923(13) Uani 1 1 d . U . . .
H62A H 0.757031 0.377021 0.293290 0.111 Uiso 0.713(12) 1 calc R . P C 1
H62B H 0.736889 0.253117 0.255333 0.111 Uiso 0.713(12) 1 calc R . P C 1
H62C H 0.780342 0.357660 0.292954 0.111 Uiso 0.287(12) 1 calc R . P C 2
H62D H 0.704916 0.238984 0.241905 0.111 Uiso 0.287(12) 1 calc R . P C 2
C63 C 0.5798(7) 0.2818(6) 0.2380(4) 0.079(2) Uani 0.713(12) 1 d . U P C 1
H63A H 0.547451 0.233011 0.268139 0.095 Uiso 0.713(12) 1 calc R . P C 1
H63B H 0.541644 0.232560 0.195044 0.095 Uiso 0.713(12) 1 calc R . P C 1
C64 C 0.5433(4) 0.3849(4) 0.2427(2) 0.0587(17) Uani 0.713(12) 1 d D U P C 1
H64A H 0.571499 0.427096 0.209496 0.070 Uiso 0.713(12) 1 calc R . P C 1
H64B H 0.594163 0.438329 0.283499 0.070 Uiso 0.713(12) 1 calc R . P C 1
C65 C 0.4006(6) 0.3720(10) 0.2380(3) 0.108(4) Uani 0.713(12) 1 d D U P C 1
H65A H 0.376111 0.355612 0.277493 0.129 Uiso 0.713(12) 1 calc R . P C 1
H65B H 0.393380 0.444270 0.229479 0.129 Uiso 0.713(12) 1 calc R . P C 1
O15 O 0.0837(5) 0.2675(5) 0.1658(3) 0.192(2) Uani 1 1 d . . . . .
H15A H 0.154566 0.273704 0.173032 0.289 Uiso 1 1 d R . . . .
H15B H 0.090116 0.330894 0.185052 0.289 Uiso 1 1 d R . . . .
C14A C 0.794(3) -0.002(2) 0.5223(15) 0.092(9) Uani 0.194(8) 1 d . . P B 2
H14C H 0.791561 0.000315 0.477330 0.110 Uiso 0.194(8) 1 calc R . P B 2
H14D H 0.715328 -0.007324 0.529957 0.110 Uiso 0.194(8) 1 calc R . P B 2
N17A N 0.8141(17) -0.1005(16) 0.5371(13) 0.117(10) Uani 0.194(8) 1 d . . P B 2
H17E H 0.879187 -0.090149 0.566294 0.141 Uiso 0.194(8) 1 calc R . P B 2
H17F H 0.761333 -0.171747 0.517169 0.141 Uiso 0.194(8) 1 calc R . P B 2
C6A C 0.0718(15) 0.3044(16) 0.2997(10) 0.112(6) Uani 0.273(9) 1 d . U P A 2
H6AA H -0.001476 0.229158 0.292016 0.134 Uiso 0.273(9) 1 calc R . P A 2
H6AB H 0.133664 0.290588 0.280810 0.134 Uiso 0.273(9) 1 calc R . P A 2
C65A C 0.4218(19) 0.343(3) 0.2350(12) 0.095(6) Uani 0.287(12) 1 d D U P C 2
H65C H 0.412219 0.316322 0.275041 0.114 Uiso 0.287(12) 1 calc R . P C 2
H65D H 0.437477 0.426282 0.240038 0.114 Uiso 0.287(12) 1 calc R . P C 2
C64A C 0.5234(18) 0.316(2) 0.2084(10) 0.108(6) Uani 0.287(12) 1 d D U P C 2
H64C H 0.487516 0.237238 0.181032 0.129 Uiso 0.287(12) 1 calc R . P C 2
H64D H 0.564190 0.375388 0.184689 0.129 Uiso 0.287(12) 1 calc R . P C 2
C63A C 0.601(2) 0.323(2) 0.2616(11) 0.093(5) Uani 0.287(12) 1 d . U P C 2
H63C H 0.560079 0.256054 0.280974 0.112 Uiso 0.287(12) 1 calc R . P C 2
H63D H 0.620176 0.395754 0.291537 0.112 Uiso 0.287(12) 1 calc R . P C 2
N14A N 0.3260(4) 0.2740(4) 0.1858(2) 0.1198(14) Uani 1 1 d D U . . .
H14E H 0.287192 0.201538 0.167448 0.144 Uiso 1 1 d R . . C .
H14F H 0.329942 0.299558 0.153668 0.144 Uiso 1 1 d R . . . .

loop_
_atom_site_aniso_label
_atom_site_aniso_U_11
_atom_site_aniso_U_22
_atom_site_aniso_U_33
_atom_site_aniso_U_23
_atom_site_aniso_U_13
_atom_site_aniso_U_12
O1 0.0338(10) 0.0510(11) 0.0668(13) 0.0212(10) 0.0186(9) 0.0160(9)
N16 0.0322(11) 0.0470(12) 0.0388(11) 0.0102(9) 0.0081(9) 0.0167(9)
O3 0.0300(10) 0.0478(11) 0.0657(13) 0.0074(9) -0.0024(8) 0.0092(8)
N15 0.0285(11) 0.0509(13) 0.0456(12) 0.0042(10) 0.0022(9) 0.0141(10)
O5 0.0336(9) 0.0587(11) 0.0319(9) 0.0001(8) -0.0010(7) 0.0259(8)
O6 0.0271(9) 0.0725(13) 0.0350(9) 0.0118(9) 0.0030(7) 0.0180(9)
O7 0.0345(9) 0.0426(9) 0.0384(9) 0.0136(7) 0.0071(7) 0.0211(8)
O8 0.0370(9) 0.0467(10) 0.0493(10) 0.0154(8) 0.0067(8) 0.0227(8)
O9 0.0390(10) 0.0480(10) 0.0439(10) 0.0010(8) 0.0136(8) 0.0235(8)
O10 0.0315(9) 0.0386(9) 0.0421(9) 0.0041(7) 0.0119(7) 0.0177(7)
O11 0.0316(9) 0.0571(11) 0.0352(9) 0.0091(8) 0.0099(7) 0.0227(8)
O12 0.0406(10) 0.0544(11) 0.0398(9) 0.0146(8) 0.0181(8) 0.0270(8)
C1 0.0317(13) 0.0470(14) 0.0289(12) 0.0113(10) 0.0068(9) 0.0150(11)
C2 0.0336(12) 0.0487(14) 0.0232(11) 0.0086(10) 0.0071(9) 0.0180(11)
C3 0.0326(13) 0.0583(17) 0.0397(14) 0.0149(12) 0.0122(11) 0.0178(12)
C4 0.0433(16) 0.080(2) 0.073(2) 0.0333(18) 0.0195(15) 0.0329(16)
C5 0.0408(18) 0.133(4) 0.098(3) 0.052(3) 0.0255(18) 0.040(2)
C6 0.052(3) 0.097(4) 0.073(3) 0.030(3) 0.019(2) 0.043(3)
N18 0.096(3) 0.120(3) 0.088(2) 0.034(2) 0.009(2) 0.049(2)
C8 0.0345(13) 0.0454(14) 0.0244(11) 0.0065(10) 0.0043(9) 0.0147(11)
C9 0.0314(13) 0.0480(15) 0.0311(12) 0.0063(11) 0.0025(10) 0.0123(11)
C10 0.0332(13) 0.0482(14) 0.0257(11) 0.0065(10) 0.0046(9) 0.0172(11)
C11 0.0327(13) 0.0510(15) 0.0427(14) -0.0009(12) -0.0011(11) 0.0218(12)
C12 0.0561(17) 0.0640(18) 0.0337(13) -0.0022(12) -0.0039(12) 0.0363(15)
C13 0.0564(18) 0.0588(19) 0.0498(17) 0.0010(14) -0.0058(14) 0.0288(16)
C14 0.047(2) 0.042(2) 0.0419(19) 0.0107(16) 0.0103(15) 0.0239(18)
N17 0.0420(18) 0.0434(19) 0.057(2) 0.0050(14) 0.0006(14) 0.0141(15)
C16 0.0315(12) 0.0446(14) 0.0240(11) 0.0082(10) 0.0049(9) 0.0140(10)
C17 0.0318(12) 0.0439(13) 0.0286(12) 0.0132(10) 0.0056(9) 0.0164(10)
C18 0.0318(12) 0.0331(12) 0.0291(11) 0.0116(9) 0.0045(9) 0.0117(10)
C19 0.0297(12) 0.0326(12) 0.0330(12) 0.0088(9) 0.0012(9) 0.0133(10)
C20 0.0390(14) 0.0502(15) 0.0357(13) 0.0036(11) 0.0053(10) 0.0245(12)
C21 0.0430(15) 0.080(2) 0.0445(15) 0.0073(14) 0.0047(12) 0.0379(15)
C22 0.0346(12) 0.0317(12) 0.0316(12) 0.0064(9) 0.0040(9) 0.0148(10)
C23 0.0305(12) 0.0284(11) 0.0317(12) 0.0099(9) 0.0030(9) 0.0089(9)
C24 0.0263(11) 0.0401(13) 0.0336(12) 0.0141(10) 0.0019(9) 0.0089(10)
C25 0.0337(14) 0.078(2) 0.0449(15) 0.0200(14) 0.0095(11) 0.0255(14)
C26 0.0367(16) 0.116(3) 0.0551(18) 0.0298(19) 0.0098(13) 0.0360(18)
C27 0.0301(12) 0.0467(14) 0.0347(12) 0.0149(11) 0.0091(10) 0.0149(11)
C28 0.0322(12) 0.0311(12) 0.0324(12) 0.0074(9) 0.0009(9) 0.0106(10)
C29 0.0330(12) 0.0303(12) 0.0251(11) 0.0023(9) -0.0005(9) 0.0118(10)
C30 0.0339(12) 0.0331(12) 0.0260(11) 0.0026(9) 0.0025(9) 0.0167(10)
C31 0.0350(13) 0.0397(13) 0.0390(13) 0.0079(10) 0.0070(10) 0.0170(11)
C32 0.0405(14) 0.0598(17) 0.0464(15) 0.0142(13) 0.0080(12) 0.0281(13)
C33 0.0343(12) 0.0343(12) 0.0261(11) 0.0034(9) 0.0060(9) 0.0155(10)
C34 0.0376(13) 0.0321(12) 0.0235(11) 0.0026(9) 0.0033(9) 0.0151(10)
C35 0.0358(12) 0.0342(12) 0.0275(11) 0.0027(9) 0.0004(9) 0.0183(10)
C36 0.0346(15) 0.0520(18) 0.123(3) 0.0322(19) 0.0177(17) 0.0220(14)
C37 0.0427(18) 0.061(2) 0.149(4) 0.031(2) 0.009(2) 0.0308(16)
C38 0.0309(12) 0.0343(12) 0.0288(11) 0.0035(9) 0.0028(9) 0.0113(10)
C39 0.0426(13) 0.0369(13) 0.0244(11) 0.0074(9) 0.0068(9) 0.0195(11)
C40 0.0384(13) 0.0328(12) 0.0249(11) 0.0119(9) 0.0086(9) 0.0185(10)
C41 0.0372(13) 0.0392(13) 0.0292(11) 0.0119(10) 0.0128(10) 0.0220(11)
C42 0.0384(15) 0.0561(17) 0.0584(17) 0.0062(14) 0.0172(13) 0.0239(13)
C43 0.0512(18) 0.0622(19) 0.084(2) 0.0090(17) 0.0290(16) 0.0315(16)
C44 0.0308(12) 0.0364(12) 0.0295(11) 0.0099(10) 0.0083(9) 0.0142(10)
C45 0.0330(12) 0.0316(11) 0.0276(11) 0.0120(9) 0.0095(9) 0.0152(10)
C46 0.0346(12) 0.0333(12) 0.0293(11) 0.0119(9) 0.0108(9) 0.0181(10)
C47 0.0312(13) 0.0488(15) 0.0460(14) 0.0076(12) 0.0097(11) 0.0176(11)
C48 0.0399(15) 0.0526(17) 0.071(2) 0.0058(15) 0.0224(14) 0.0206(13)
C49 0.0311(12) 0.0340(12) 0.0281(11) 0.0114(9) 0.0057(9) 0.0144(10)
C50 0.0313(12) 0.0297(12) 0.0355(12) 0.0091(9) 0.0099(9) 0.0131(10)
C51 0.0293(12) 0.0272(11) 0.0320(12) 0.0042(9) 0.0069(9) 0.0096(9)
C52 0.0292(12) 0.0338(12) 0.0325(12) 0.0018(9) 0.0074(9) 0.0114(10)
C53 0.0357(13) 0.0591(17) 0.0405(14) 0.0047(12) 0.0057(11) 0.0240(13)
C54 0.0377(15) 0.076(2) 0.0551(17) 0.0051(15) 0.0131(13) 0.0289(15)
C55 0.0308(12) 0.0366(13) 0.0327(12) 0.0031(10) 0.0019(9) 0.0136(10)
C56 0.0319(12) 0.0337(12) 0.0289(12) 0.0002(9) 0.0046(9) 0.0097(10)
C57 0.0329(12) 0.0347(12) 0.0319(12) 0.0020(9) 0.0103(9) 0.0132(10)
C58 0.068(2) 0.0635(19) 0.0571(18) 0.0236(15) 0.0333(15) 0.0434(16)
C59 0.065(2) 0.066(2) 0.068(2) 0.0182(16) 0.0370(16) 0.0396(17)
C60 0.0311(12) 0.0317(12) 0.0341(12) 0.0042(9) 0.0068(9) 0.0142(10)
C61 0.0349(13) 0.0449(14) 0.0288(12) 0.0020(10) 0.0041(10) 0.0142(11)
N13 0.106(3) 0.088(2) 0.090(2) 0.0243(19) 0.026(2) 0.044(2)
C62 0.088(3) 0.074(2) 0.097(3) 0.045(2) 0.002(2) 0.018(2)
C63 0.078(3) 0.054(4) 0.083(5) 0.028(3) -0.002(3) 0.012(3)
C64 0.066(3) 0.044(3) 0.043(3) -0.0032(19) 0.008(2) 0.005(2)
C65 0.053(3) 0.171(9) 0.036(3) 0.037(3) 0.007(2) -0.020(4)
O15 0.143(4) 0.142(4) 0.281(7) -0.011(4) 0.087(4) 0.048(3)
C14A 0.12(3) 0.042(12) 0.14(2) 0.025(14) 0.05(2) 0.044(16)
N17A 0.063(11) 0.058(11) 0.24(3) 0.052(14) 0.025(14) 0.031(9)
C6A 0.056(9) 0.094(11) 0.139(9) 0.041(9) -0.027(9) 0.003(8)
C65A 0.078(8) 0.098(9) 0.100(9) 0.039(6) 0.021(6) 0.022(7)
C64A 0.132(8) 0.102(10) 0.091(9) 0.025(8) 0.012(6) 0.057(7)
C63A 0.112(8) 0.088(10) 0.079(8) 0.039(7) 0.023(6) 0.036(7)
N14A 0.133(3) 0.113(3) 0.111(3) 0.016(2) 0.034(3) 0.049(3)

loop_
_atom_type_symbol
_atom_type_description
_atom_type_scat_dispersion_real
_atom_type_scat_dispersion_imag
_atom_type_scat_source
C C 0.0180 0.0090 'International Tables Vol C Tables 4.2.6.8 and 6.1.1.4'
H H 0.0000 0.0000 'International Tables Vol C Tables 4.2.6.8 and 6.1.1.4'
N N 0.0311 0.0180 'International Tables Vol C Tables 4.2.6.8 and 6.1.1.4'
O O 0.0490 0.0320 'International Tables Vol C Tables 4.2.6.8 and 6.1.1.4'

loop_
_geom_angle_atom_site_label_1
_geom_angle_atom_site_label_2
_geom_angle_atom_site_label_3
_geom_angle
C2 N16 H16 115.1
C2 N16 C3 129.8(2)
C3 N16 H16 115.1
C10 N15 H15 114.6
C10 N15 C11 130.8(2)
C11 N15 H15 114.6
C19 O5 C20 118.33(18)
C24 O6 C25 118.5(2)
C30 O7 C31 117.04(18)
C35 O8 C36 120.1(2)
C41 O9 C42 119.0(2)
C46 O10 C47 117.76(18)
C52 O11 C53 117.55(19)
C57 O12 C58 117.27(19)
O1 C1 C2 117.5(2)
O1 C1 C16 121.7(2)
C16 C1 C2 120.8(2)
N16 C2 C1 118.4(2)
N16 C2 C8 121.7(2)
C8 C2 C1 119.9(2)
N16 C3 H3A 109.3
N16 C3 H3B 109.3
N16 C3 C4 111.7(2)
H3A C3 H3B 107.9
C4 C3 H3A 109.3
C4 C3 H3B 109.3
C3 C4 H4A 109.7
C3 C4 H4B 109.7
C3 C4 C5 110.0(3)
H4A C4 H4B 108.2
C5 C4 H4A 109.7
C5 C4 H4B 109.7
C4 C5 H5AA 107.5
C4 C5 H5AB 107.5
C4 C5 H5BC 110.2
C4 C5 H5BD 110.2
H5AA C5 H5AB 107.0
H5BC C5 H5BD 108.5
C6 C5 C4 119.2(4)
C6 C5 H5AA 107.5
C6 C5 H5AB 107.5
C6A C5 C4 107.6(8)
C6A C5 H5BC 110.2
C6A C5 H5BD 110.2
C5 C6 H6A 109.6
C5 C6 H6B 109.6
C5 C6 N18 110.5(4)
H6A C6 H6B 108.1
N18 C6 H6A 109.6
N18 C6 H6B 109.6
C6 N18 H18A 127.1
C6 N18 H18B 123.1
H18A N18 H18B 97.6
C6A N18 H18A 125.7
C6A N18 H18B 121.6
C2 C8 C9 119.0(2)
C2 C8 C61 122.6(2)
C9 C8 C61 118.4(2)
O3 C9 C8 122.1(2)
O3 C9 C10 117.0(2)
C8 C9 C10 120.9(2)
N15 C10 C9 110.1(2)
N15 C10 C16 130.0(2)
C16 C10 C9 119.9(2)
N15 C11 H11A 109.0
N15 C11 H11B 109.0
N15 C11 C12 112.8(2)
H11A C11 H11B 107.8
C12 C11 H11A 109.0
C12 C11 H11B 109.0
C11 C12 H12A 108.8
C11 C12 H12B 108.8
H12A C12 H12B 107.7
C13 C12 C11 113.9(2)
C13 C12 H12A 108.8
C13 C12 H12B 108.8
C12 C13 H13A 108.0
C12 C13 H13B 108.0
C12 C13 H13C 112.0
C12 C13 H13D 112.0
H13A C13 H13B 107.3
H13C C13 H13D 109.7
C14 C13 C12 117.0(3)
C14 C13 H13A 108.0
C14 C13 H13B 108.0
C14A C13 C12 98.7(11)
C14A C13 H13C 112.0
C14A C13 H13D 112.0
C13 C14 H14A 109.3
C13 C14 H14B 109.3
H14A C14 H14B 108.0
N17 C14 C13 111.7(4)
N17 C14 H14A 109.3
N17 C14 H14B 109.3
C14 N17 H17A 120.0
C14 N17 H17B 120.0
H17A N17 H17B 120.0
C1 C16 C17 113.9(2)
C10 C16 C1 117.8(2)
C10 C16 C17 128.1(2)
C16 C17 H17C 109.1
C16 C17 H17D 109.1
H17C C17 H17D 107.8
C18 C17 C16 112.44(18)
C18 C17 H17C 109.1
C18 C17 H17D 109.1
C19 C18 C17 122.5(2)
C19 C18 C27 117.6(2)
C27 C18 C17 119.9(2)
O5 C19 C18 116.5(2)
O5 C19 C22 122.9(2)
C18 C19 C22 120.5(2)
O5 C20 H20A 110.1
O5 C20 H20B 110.1
O5 C20 C21 108.1(2)
H20A C20 H20B 108.4
C21 C20 H20A 110.1
C21 C20 H20B 110.1
C20 C21 H21A 109.5
C20 C21 H21B 109.5
C20 C21 H21C 109.5
H21A C21 H21B 109.5
H21A C21 H21C 109.5
H21B C21 H21C 109.5
C19 C22 H22 119.2
C23 C22 C19 121.6(2)
C23 C22 H22 119.2
C22 C23 C24 117.9(2)
C22 C23 C28 120.6(2)
C24 C23 C28 121.5(2)
O6 C24 C23 116.0(2)
O6 C24 C27 123.3(2)
C23 C24 C27 120.6(2)
O6 C25 H25A 110.4
O6 C25 H25B 110.4
O6 C25 C26 106.9(2)
H25A C25 H25B 108.6
C26 C25 H25A 110.4
C26 C25 H25B 110.4
C25 C26 H26A 109.5
C25 C26 H26B 109.5
C25 C26 H26C 109.5
H26A C26 H26B 109.5
H26A C26 H26C 109.5
H26B C26 H26C 109.5
C18 C27 H27 119.2
C24 C27 C18 121.6(2)
C24 C27 H27 119.2
C23 C28 H28A 109.1
C23 C28 H28B 109.1
H28A C28 H28B 107.8
C29 C28 C23 112.64(19)
C29 C28 H28A 109.1
C29 C28 H28B 109.1
C30 C29 C28 120.6(2)
C38 C29 C28 120.9(2)
C38 C29 C30 118.5(2)
O7 C30 C29 116.2(2)
O7 C30 C33 123.6(2)
C33 C30 C29 120.2(2)
O7 C31 H31A 110.2
O7 C31 H31B 110.2
O7 C31 C32 107.6(2)
H31A C31 H31B 108.5
C32 C31 H31A 110.2
C32 C31 H31B 110.2
C31 C32 H32A 109.5
C31 C32 H32B 109.5
C31 C32 H32C 109.5
H32A C32 H32B 109.5
H32A C32 H32C 109.5
H32B C32 H32C 109.5
C30 C33 H33 119.3
C34 C33 C30 121.4(2)
C34 C33 H33 119.3
C33 C34 C35 118.7(2)
C33 C34 C39 120.5(2)
C35 C34 C39 120.8(2)
O8 C35 C34 115.6(2)
O8 C35 C38 124.3(2)
C34 C35 C38 120.0(2)
O8 C36 H36A 110.3
O8 C36 H36B 110.3
O8 C36 C37 107.0(3)
H36A C36 H36B 108.6
C37 C36 H36A 110.3
C37 C36 H36B 110.3
C36 C37 H37A 109.5
C36 C37 H37B 109.5
C36 C37 H37C 109.5
H37A C37 H37B 109.5
H37A C37 H37C 109.5
H37B C37 H37C 109.5
C29 C38 C35 121.1(2)
C29 C38 H38 119.4
C35 C38 H38 119.4
C34 C39 H39A 109.6
C34 C39 H39B 109.6
C34 C39 C40 110.12(18)
H39A C39 H39B 108.1
C40 C39 H39A 109.6
C40 C39 H39B 109.6
C41 C40 C39 121.5(2)
C41 C40 C49 118.5(2)
C49 C40 C39 120.0(2)
O9 C41 C40 115.6(2)
O9 C41 C44 124.1(2)
C44 C41 C40 120.4(2)
O9 C42 H42A 110.4
O9 C42 H42B 110.4
O9 C42 C43 106.8(2)
H42A C42 H42B 108.6
C43 C42 H42A 110.4
C43 C42 H42B 110.4
C42 C43 H43A 109.5
C42 C43 H43B 109.5
C42 C43 H43C 109.5
H43A C43 H43B 109.5
H43A C43 H43C 109.5
H43B C43 H43C 109.5
C41 C44 H44 119.4
C41 C44 C45 121.1(2)
C45 C44 H44 119.4
C44 C45 C46 118.3(2)
C44 C45 C50 121.0(2)
C46 C45 C50 120.7(2)
O10 C46 C45 116.0(2)
O10 C46 C49 123.6(2)
C49 C46 C45 120.5(2)
O10 C47 H47A 110.2
O10 C47 H47B 110.2
O10 C47 C48 107.6(2)
H47A C47 H47B 108.5
C48 C47 H47A 110.2
C48 C47 H47B 110.2
C47 C48 H48A 109.5
C47 C48 H48B 109.5
C47 C48 H48C 109.5
H48A C48 H48B 109.5
H48A C48 H48C 109.5
H48B C48 H48C 109.5
C40 C49 H49 119.4
C46 C49 C40 121.2(2)
C46 C49 H49 119.4
C45 C50 H50A 109.1
C45 C50 H50B 109.1
H50A C50 H50B 107.8
C51 C50 C45 112.67(18)
C51 C50 H50A 109.1
C51 C50 H50B 109.1
C52 C51 C50 120.9(2)
C60 C51 C50 121.0(2)
C60 C51 C52 118.1(2)
O11 C52 C51 115.5(2)
O11 C52 C55 124.2(2)
C55 C52 C51 120.2(2)
O11 C53 H53A 110.2
O11 C53 H53B 110.2
O11 C53 C54 107.6(2)
H53A C53 H53B 108.5
C54 C53 H53A 110.2
C54 C53 H53B 110.2
C53 C54 H54A 109.5
C53 C54 H54B 109.5
C53 C54 H54C 109.5
H54A C54 H54B 109.5
H54A C54 H54C 109.5
H54B C54 H54C 109.5
C52 C55 H55 119.1
C52 C55 C56 121.8(2)
C56 C55 H55 119.1
C55 C56 C57 118.0(2)
C55 C56 C61 119.5(2)
C57 C56 C61 122.4(2)
O12 C57 C56 117.1(2)
O12 C57 C60 122.5(2)
C56 C57 C60 120.3(2)
O12 C58 H58A 109.7
O12 C58 H58B 109.7
O12 C58 C59 109.7(2)
H58A C58 H58B 108.2
C59 C58 H58A 109.7
C59 C58 H58B 109.7
C58 C59 H59A 109.5
C58 C59 H59B 109.5
C58 C59 H59C 109.5
H59A C59 H59B 109.5
H59A C59 H59C 109.5
H59B C59 H59C 109.5
C51 C60 C57 121.5(2)
C51 C60 H60 119.2
C57 C60 H60 119.2
C8 C61 C56 113.02(19)
C8 C61 H61A 109.0
C8 C61 H61B 109.0
C56 C61 H61A 109.0
C56 C61 H61B 109.0
H61A C61 H61B 107.8
H13E N13 H13F 120.8
C62 N13 H13E 115.2
C62 N13 H13F 116.6
N13 C62 H62A 108.7
N13 C62 H62B 108.7
N13 C62 H62C 107.2
N13 C62 H62D 107.2
N13 C62 C63 114.1(4)
N13 C62 C63A 120.6(9)
H62A C62 H62B 107.6
H62C C62 H62D 106.8
C63 C62 H62A 108.7
C63 C62 H62B 108.7
C63A C62 H62C 107.2
C63A C62 H62D 107.2
C62 C63 H63A 109.1
C62 C63 H63B 109.1
C62 C63 C64 112.6(5)
H63A C63 H63B 107.8
C64 C63 H63A 109.1
C64 C63 H63B 109.1
C63 C64 H64A 106.1
C63 C64 H64B 106.1
C63 C64 C65 124.8(6)
H64A C64 H64B 106.3
C65 C64 H64A 106.1
C65 C64 H64B 106.1
C64 C65 H65A 111.0
C64 C65 H65B 111.0
H65A C65 H65B 109.0
N14A C65 C64 103.9(6)
N14A C65 H65A 111.0
N14A C65 H65B 111.0
H15A O15 H15B 104.0
C13 C14A H14C 110.1
C13 C14A H14D 110.1
C13 C14A N17A 108(2)
H14C C14A H14D 108.4
N17A C14A H14C 110.1
N17A C14A H14D 110.1
C14A N17A H17E 120.0
C14A N17A H17F 120.0
H17E N17A H17F 120.0
C5 C6A N18 106.8(14)
C5 C6A H6AA 110.4
C5 C6A H6AB 110.4
N18 C6A H6AA 110.4
N18 C6A H6AB 110.4
H6AA C6A H6AB 108.6
H65C C65A H65D 110.0
C64A C65A H65C 112.5
C64A C65A H65D 112.5
N14A C65A H65C 112.5
N14A C65A H65D 112.5
N14A C65A C64A 96.2(15)
C65A C64A H64C 111.4
C65A C64A H64D 111.4
H64C C64A H64D 109.3
C63A C64A C65A 102(2)
C63A C64A H64C 111.4
C63A C64A H64D 111.4
C62 C63A H63C 108.8
C62 C63A H63D 108.8
C64A C63A C62 113.7(19)
C64A C63A H63C 108.8
C64A C63A H63D 108.8
H63C C63A H63D 107.7
C65 N14A H14E 155.8
C65 N14A H14F 106.9
C65A N14A H14E 139.0
C65A N14A H14F 112.6
H14E N14A H14F 96.1

loop_
_geom_bond_atom_site_label_1
_geom_bond_atom_site_label_2
_geom_bond_distance
O1 C1 1.236(3)
N16 H16 0.8800
N16 C2 1.344(3)
N16 C3 1.470(3)
O3 C9 1.244(3)
N15 H15 0.8800
N15 C10 1.342(3)
N15 C11 1.456(4)
O5 C19 1.381(3)
O5 C20 1.429(3)
O6 C24 1.385(3)
O6 C25 1.420(3)
O7 C30 1.378(3)
O7 C31 1.434(3)
O8 C35 1.380(3)
O8 C36 1.399(3)
O9 C41 1.381(3)
O9 C42 1.416(3)
O10 C46 1.384(3)
O10 C47 1.425(3)
O11 C52 1.377(3)
O11 C53 1.428(3)
O12 C57 1.387(3)
O12 C58 1.436(3)
C1 C2 1.520(4)
C1 C16 1.441(3)
C2 C8 1.380(3)
C3 H3A 0.9900
C3 H3B 0.9900
C3 C4 1.496(4)
C4 H4A 0.9900
C4 H4B 0.9900
C4 C5 1.524(5)
C5 H5AA 0.9900
C5 H5AB 0.9900
C5 H5BC 0.9900
C5 H5BD 0.9900
C5 C6 1.448(6)
C5 C6A 1.44(2)
C6 H6A 0.9900
C6 H6B 0.9900
C6 N18 1.479(6)
N18 H18A 0.8410
N18 H18B 0.8491
N18 C6A 1.555(18)
C8 C9 1.425(4)
C8 C61 1.515(4)
C9 C10 1.536(4)
C10 C16 1.380(3)
C11 H11A 0.9900
C11 H11B 0.9900
C11 C12 1.530(4)
C12 H12A 0.9900
C12 H12B 0.9900
C12 C13 1.529(4)
C13 H13A 0.9900
C13 H13B 0.9900
C13 H13C 0.9900
C13 H13D 0.9900
C13 C14 1.526(5)
C13 C14A 1.33(3)
C14 H14A 0.9900
C14 H14B 0.9900
C14 N17 1.443(5)
N17 H17A 0.8800
N17 H17B 0.8800
C16 C17 1.531(3)
C17 H17C 0.9900
C17 H17D 0.9900
C17 C18 1.526(3)
C18 C19 1.395(3)
C18 C27 1.395(3)
C19 C22 1.398(3)
C20 H20A 0.9900
C20 H20B 0.9900
C20 C21 1.506(3)
C21 H21A 0.9800
C21 H21B 0.9800
C21 H21C 0.9800
C22 H22 0.9500
C22 C23 1.388(3)
C23 C24 1.392(3)
C23 C28 1.519(3)
C24 C27 1.393(3)
C25 H25A 0.9900
C25 H25B 0.9900
C25 C26 1.509(4)
C26 H26A 0.9800
C26 H26B 0.9800
C26 H26C 0.9800
C27 H27 0.9500
C28 H28A 0.9900
C28 H28B 0.9900
C28 C29 1.518(3)
C29 C30 1.397(3)
C29 C38 1.390(3)
C30 C33 1.387(3)
C31 H31A 0.9900
C31 H31B 0.9900
C31 C32 1.502(3)
C32 H32A 0.9800
C32 H32B 0.9800
C32 H32C 0.9800
C33 H33 0.9500
C33 C34 1.387(3)
C34 C35 1.395(3)
C34 C39 1.514(3)
C35 C38 1.397(3)
C36 H36A 0.9900
C36 H36B 0.9900
C36 C37 1.512(4)
C37 H37A 0.9800
C37 H37B 0.9800
C37 H37C 0.9800
C38 H38 0.9500
C39 H39A 0.9900
C39 H39B 0.9900
C39 C40 1.515(3)
C40 C41 1.391(3)
C40 C49 1.393(3)
C41 C44 1.390(3)
C42 H42A 0.9900
C42 H42B 0.9900
C42 C43 1.510(4)
C43 H43A 0.9800
C43 H43B 0.9800
C43 H43C 0.9800
C44 H44 0.9500
C44 C45 1.395(3)
C45 C46 1.395(3)
C45 C50 1.518(3)
C46 C49 1.385(3)
C47 H47A 0.9900
C47 H47B 0.9900
C47 C48 1.507(4)
C48 H48A 0.9800
C48 H48B 0.9800
C48 H48C 0.9800
C49 H49 0.9500
C50 H50A 0.9900
C50 H50B 0.9900
C50 C51 1.517(3)
C51 C52 1.407(3)
C51 C60 1.385(3)
C52 C55 1.385(3)
C53 H53A 0.9900
C53 H53B 0.9900
C53 C54 1.513(4)
C54 H54A 0.9800
C54 H54B 0.9800
C54 H54C 0.9800
C55 H55 0.9500
C55 C56 1.394(3)
C56 C57 1.394(3)
C56 C61 1.522(3)
C57 C60 1.399(3)
C58 H58A 0.9900
C58 H58B 0.9900
C58 C59 1.499(4)
C59 H59A 0.9800
C59 H59B 0.9800
C59 H59C 0.9800
C60 H60 0.9500
C61 H61A 0.9900
C61 H61B 0.9900
N13 H13E 0.8867
N13 H13F 0.8789
N13 C62 1.417(5)
C62 H62A 0.9900
C62 H62B 0.9900
C62 H62C 0.9900
C62 H62D 0.9900
C62 C63 1.527(9)
C62 C63A 1.50(3)
C63 H63A 0.9900
C63 H63B 0.9900
C63 C64 1.538(11)
C64 H64A 0.9900
C64 H64B 0.9900
C64 C65 1.672(9)
C65 H65A 0.9900
C65 H65B 0.9900
C65 N14A 1.450(9)
O15 H15A 0.8224
O15 H15B 0.8326
C14A H14C 0.9900
C14A H14D 0.9900
C14A N17A 1.42(3)
N17A H17E 0.8800
N17A H17F 0.8800
C6A H6AA 0.9900
C6A H6AB 0.9900
C65A H65C 0.9900
C65A H65D 0.9900
C65A C64A 1.598(18)
C65A N14A 1.351(18)
C64A H64C 0.9900
C64A H64D 0.9900
C64A C63A 1.34(3)
C63A H63C 0.9900
C63A H63D 0.9900
N14A H14E 0.8584
N14A H14F 0.8132

loop_
_geom_torsion_atom_site_label_1
_geom_torsion_atom_site_label_2
_geom_torsion_atom_site_label_3
_geom_torsion_atom_site_label_4
_geom_torsion
O1 C1 C2 N16 -11.8(3)
O1 C1 C2 C8 168.5(2)
O1 C1 C16 C10 -163.7(2)
O1 C1 C16 C17 11.3(3)
N16 C2 C8 C9 -178.2(2)
N16 C2 C8 C61 1.5(3)
N16 C3 C4 C5 -176.5(3)
O3 C9 C10 N15 3.3(3)
O3 C9 C10 C16 -176.9(2)
N15 C10 C16 C1 168.5(2)
N15 C10 C16 C17 -5.7(4)
N15 C11 C12 C13 -170.9(2)
O5 C19 C22 C23 178.2(2)
O6 C24 C27 C18 -177.0(2)
O7 C30 C33 C34 -179.2(2)
O8 C35 C38 C29 -177.8(2)
O9 C41 C44 C45 -177.5(2)
O10 C46 C49 C40 -177.49(19)
O11 C52 C55 C56 -180.0(2)
O12 C57 C60 C51 179.6(2)
C1 C2 C8 C9 1.5(3)
C1 C2 C8 C61 -178.8(2)
C1 C16 C17 C18 78.7(2)
C2 N16 C3 C4 -175.3(3)
C2 C1 C16 C10 16.1(3)
C2 C1 C16 C17 -168.80(19)
C2 C8 C9 O3 -178.2(2)
C2 C8 C9 C10 3.3(3)
C2 C8 C61 C56 -83.7(3)
C3 N16 C2 C1 2.0(4)
C3 N16 C2 C8 -178.3(2)
C3 C4 C5 C6 -167.5(4)
C3 C4 C5 C6A -96.2(9)
C4 C5 C6 N18 65.8(6)
C4 C5 C6A N18 -85.6(11)
C8 C9 C10 N15 -178.1(2)
C8 C9 C10 C16 1.7(3)
C9 C8 C61 C56 96.0(3)
C9 C10 C16 C1 -11.3(3)
C9 C10 C16 C17 174.5(2)
C10 N15 C11 C12 -66.4(3)
C10 C16 C17 C18 -106.9(3)
C11 N15 C10 C9 165.4(2)
C11 N15 C10 C16 -14.4(4)
C11 C12 C13 C14 -55.1(4)
C11 C12 C13 C14A -81.7(14)
C12 C13 C14 N17 -53.6(4)
C12 C13 C14A N17A -178.7(19)
C16 C1 C2 N16 168.3(2)
C16 C1 C2 C8 -11.4(3)
C16 C17 C18 C19 97.4(3)
C16 C17 C18 C27 -83.2(3)
C17 C18 C19 O5 2.7(3)
C17 C18 C19 C22 -179.3(2)
C17 C18 C27 C24 178.0(2)
C18 C19 C22 C23 0.3(3)
C19 O5 C20 C21 -163.6(2)
C19 C18 C27 C24 -2.5(4)
C19 C22 C23 C24 -0.8(3)
C19 C22 C23 C28 178.3(2)
C20 O5 C19 C18 180.0(2)
C20 O5 C19 C22 2.0(3)
C22 C23 C24 O6 178.7(2)
C22 C23 C24 C27 -0.4(3)
C22 C23 C28 C29 -90.2(3)
C23 C24 C27 C18 2.1(4)
C23 C28 C29 C30 84.4(3)
C23 C28 C29 C38 -94.4(3)
C24 O6 C25 C26 176.0(2)
C24 C23 C28 C29 88.9(3)
C25 O6 C24 C23 -174.6(2)
C25 O6 C24 C27 4.5(4)
C27 C18 C19 O5 -176.7(2)
C27 C18 C19 C22 1.3(3)
C28 C23 C24 O6 -0.3(3)
C28 C23 C24 C27 -179.5(2)
C28 C29 C30 O7 1.2(3)
C28 C29 C30 C33 -179.1(2)
C28 C29 C38 C35 177.9(2)
C29 C30 C33 C34 1.1(3)
C30 O7 C31 C32 -179.24(19)
C30 C29 C38 C35 -0.9(3)
C30 C33 C34 C35 -0.6(3)
C30 C33 C34 C39 176.9(2)
C31 O7 C30 C29 -176.79(19)
C31 O7 C30 C33 3.5(3)
C33 C34 C35 O8 178.64(19)
C33 C34 C35 C38 -0.6(3)
C33 C34 C39 C40 -89.2(3)
C34 C35 C38 C29 1.4(3)
C34 C39 C40 C41 91.6(3)
C34 C39 C40 C49 -85.8(3)
C35 O8 C36 C37 -173.6(3)
C35 C34 C39 C40 88.3(3)
C36 O8 C35 C34 169.7(3)
C36 O8 C35 C38 -11.2(4)
C38 C29 C30 O7 180.00(19)
C38 C29 C30 C33 -0.3(3)
C39 C34 C35 O8 1.1(3)
C39 C34 C35 C38 -178.1(2)
C39 C40 C41 O9 1.6(3)
C39 C40 C41 C44 -178.2(2)
C39 C40 C49 C46 175.9(2)
C40 C41 C44 C45 2.3(3)
C41 O9 C42 C43 174.2(2)
C41 C40 C49 C46 -1.5(3)
C41 C44 C45 C46 -1.4(3)
C41 C44 C45 C50 178.1(2)
C42 O9 C41 C40 -176.4(2)
C42 O9 C41 C44 3.3(3)
C44 C45 C46 O10 179.00(19)
C44 C45 C46 C49 -0.9(3)
C44 C45 C50 C51 -97.0(2)
C45 C46 C49 C40 2.4(3)
C45 C50 C51 C52 81.9(3)
C45 C50 C51 C60 -98.1(3)
C46 O10 C47 C48 171.4(2)
C46 C45 C50 C51 82.5(3)
C47 O10 C46 C45 178.4(2)
C47 O10 C46 C49 -1.7(3)
C49 C40 C41 O9 178.99(19)
C49 C40 C41 C44 -0.8(3)
C50 C45 C46 O10 -0.6(3)
C50 C45 C46 C49 179.5(2)
C50 C51 C52 O11 1.2(3)
C50 C51 C52 C55 -178.3(2)
C50 C51 C60 C57 179.0(2)
C51 C52 C55 C56 -0.6(4)
C52 O11 C53 C54 -178.8(2)
C52 C51 C60 C57 -0.9(3)
C52 C55 C56 C57 -1.4(4)
C52 C55 C56 C61 176.9(2)
C53 O11 C52 C51 171.9(2)
C53 O11 C52 C55 -8.7(3)
C55 C56 C57 O12 -178.5(2)
C55 C56 C57 C60 2.1(3)
C55 C56 C61 C8 -70.9(3)
C56 C57 C60 C51 -1.0(4)
C57 O12 C58 C59 -163.0(2)
C57 C56 C61 C8 107.3(3)
C58 O12 C57 C56 160.9(2)
C58 O12 C57 C60 -19.7(3)
C60 C51 C52 O11 -178.9(2)
C60 C51 C52 C55 1.7(3)
C61 C8 C9 O3 2.1(4)
C61 C8 C9 C10 -176.5(2)
C61 C56 C57 O12 3.3(3)
C61 C56 C57 C60 -176.1(2)
N13 C62 C63 C64 -68.0(8)
N13 C62 C63A C64A 35(3)
C62 C63 C64 C65 -173.1(5)
C63 C64 C65 N14A -43.8(9)
C65A C64A C63A C62 -170.0(18)
N14A C65A C64A C63A -148(2)
